data_4303172
loop_
_publ_author_name
'Jorge Manzur'
'Hector Mora'
'Andr\'es Vega'
'Diego Venegas-Yazigi'
'Miguel A. Novak'
'Jos\'e Ricardo Sabino'
'Ver\'onica Paredes-Garc\'ia'
'Evgenia Spodine'

_publ_section_title
;
Mononuclear and Polynuclear Copper(II) Complexes Derived from
Pyridylalkylaminomethylphenol Polypodal Ligands
;
_journal_name_full 'Inorganic Chemistry'
_journal_page_first 8845
_journal_page_last 8855
_journal_paper_doi 10.1021/ic901026x
_journal_volume 48
_journal_year 2009
_chemical_formula_moiety 'C20 H21 Cl Cu N3 O, F6 P, C H3 OH'
_chemical_formula_sum 'C21 H25 Cl Cu F6 N3 O2 P'
_chemical_formula_weight 595.40
_chemical_name_systematic
; 
 ? 
;
_space_group_IT_number 14
_symmetry_cell_setting monoclinic
_symmetry_space_group_name_Hall '-P 2yn'
_symmetry_space_group_name_H-M 'P 1 21/n 1'
_atom_sites_solution_hydrogens geom
_atom_sites_solution_primary direct
_atom_sites_solution_secondary difmap
_audit_creation_method SHELXL-97
_cell_angle_alpha 90.00
_cell_angle_beta 97.221(2)
_cell_angle_gamma 90.00
_cell_formula_units_Z 4
_cell_length_a 11.7035(12)
_cell_length_b 9.5410(9)
_cell_length_c 22.441(2)
_cell_measurement_reflns_used 2040
_cell_measurement_temperature 298(2)
_cell_measurement_theta_max 29.528
_cell_measurement_theta_min 2.323
_cell_volume 2486.0(4)
_computing_cell_refinement 'SAINT-NT (Bruker, 1999)'
_computing_data_collection 'SMART-NT (Bruker, 2001)'
_computing_data_reduction 'SAINT-NT (Bruker, 1999)'
_computing_molecular_graphics 'SHELXTL-NT (Bruker, 1999)'
_computing_publication_material 'SHELXTL-NT (Bruker, 1999)'
_computing_structure_refinement 'SHELXTL-NT (Bruker, 1999)'
_computing_structure_solution 'SHELXTL-NT (Bruker, 1999)'
_diffrn_ambient_temperature 298(2)
_diffrn_measured_fraction_theta_full 0.997
_diffrn_measured_fraction_theta_max 0.997
_diffrn_measurement_device_type 'Siemens SMART CCD area detector'
_diffrn_measurement_method 'phi and omega scans'
_diffrn_radiation_monochromator graphite
_diffrn_radiation_source 'fine-focus sealed tube'
_diffrn_radiation_type MoK\a
_diffrn_radiation_wavelength 0.71073
_diffrn_reflns_av_R_equivalents 0.0587
_diffrn_reflns_av_sigmaI/netI 0.0545
_diffrn_reflns_limit_h_max 13
_diffrn_reflns_limit_h_min -13
_diffrn_reflns_limit_k_max 11
_diffrn_reflns_limit_k_min -11
_diffrn_reflns_limit_l_max 26
_diffrn_reflns_limit_l_min -25
_diffrn_reflns_number 15035
_diffrn_reflns_theta_full 25.01
_diffrn_reflns_theta_max 25.01
_diffrn_reflns_theta_min 1.83
_diffrn_standards_decay_% 0
_exptl_absorpt_coefficient_mu 1.120
_exptl_absorpt_correction_T_max 0.9566
_exptl_absorpt_correction_T_min 0.6821
_exptl_absorpt_correction_type refdelf
_exptl_absorpt_process_details 'SADABS (Bruker 1999)'
_exptl_crystal_colour blue
_exptl_crystal_density_diffrn 1.591
_exptl_crystal_density_method 'not measured'
_exptl_crystal_description Plate
_exptl_crystal_F_000 1212
_exptl_crystal_size_max 0.37
_exptl_crystal_size_mid 0.13
_exptl_crystal_size_min 0.04
_refine_diff_density_max 0.636
_refine_diff_density_min -0.293
_refine_diff_density_rms 0.083
_refine_ls_extinction_method none
_refine_ls_goodness_of_fit_ref 1.037
_refine_ls_hydrogen_treatment constr
_refine_ls_matrix_type full
_refine_ls_number_parameters 383
_refine_ls_number_reflns 4365
_refine_ls_number_restraints 12
_refine_ls_restrained_S_all 1.042
_refine_ls_R_factor_all 0.0836
_refine_ls_R_factor_gt 0.0569
_refine_ls_shift/su_max 0.000
_refine_ls_shift/su_mean 0.000
_refine_ls_structure_factor_coef Fsqd
_refine_ls_weighting_details 'calc w=1/[\s^2^(Fo^2^)+(0.0720P)^2^+0.4734P] where P=(Fo^2^+2Fc^2^)/3'
_refine_ls_weighting_scheme calc
_refine_ls_wR_factor_gt 0.1257
_refine_ls_wR_factor_ref 0.1394
_reflns_number_gt 3157
_reflns_number_total 4365
_reflns_threshold_expression >2sigma(I)
_cod_data_source_file ic901026x_si_002_1.cif
_cod_data_source_block '[CuHL1]ClPF6(CH3OH)_(1)'
_cod_depositor_comments
;
The following automatic conversions were performed:
'_symmetry_cell_setting' value 'Monoclinic' changed to 'monoclinic'
according to '/home/saulius/struct/CIF-dictionaries/cif_core.dic'
dictionary named 'cif_core.dic' version 2.4.1 from 2010-06-29.

Automatic conversion script
Id: cif_fix_enum 1527 2010-12-29 10:47:43Z saulius 
;
_cod_original_sg_symbol_Hall '-P 2yn '
_cod_original_sg_symbol_H-M 'P 21/n'
_cod_database_code 4303172

loop_
_symmetry_equiv_pos_as_xyz
'x, y, z'
'-x+1/2, y+1/2, -z+1/2'
'-x, -y, -z'
'x-1/2, -y-1/2, z-1/2'

loop_
_atom_site_label
_atom_site_type_symbol
_atom_site_fract_x
_atom_site_fract_y
_atom_site_fract_z
_atom_site_U_iso_or_equiv
_atom_site_adp_type
_atom_site_occupancy
_atom_site_symmetry_multiplicity
_atom_site_calc_flag
_atom_site_refinement_flags
_atom_site_disorder_assembly
_atom_site_disorder_group
Cu1 Cu -0.10879(4) 0.21410(6) 0.24035(2) 0.0418(2) Uani 1 1 d . . .
Cl1 Cl -0.26899(11) 0.29417(17) 0.27314(6) 0.0750(4) Uani 1 1 d . . .
N1 N -0.0470(3) 0.1124(3) 0.31416(15) 0.0399(8) Uani 1 1 d . . .
C1 C 0.0389(4) -0.0232(4) 0.24128(19) 0.0423(10) Uani 1 1 d . . .
H1A H 0.1161 -0.0560 0.2375 0.051 Uiso 1 1 calc R . .
H1B H -0.0149 -0.0974 0.2278 0.051 Uiso 1 1 calc R . .
C2 C 0.0295(3) 0.0119(4) 0.3055(2) 0.0422(10) Uani 1 1 d . . .
C3 C 0.0928(4) -0.0514(5) 0.3533(2) 0.0613(13) Uani 1 1 d . . .
H3 H 0.1447 -0.1219 0.3468 0.074 Uiso 1 1 calc R . .
C4 C 0.0801(5) -0.0115(6) 0.4106(2) 0.0708(15) Uani 1 1 d . . .
H4 H 0.1228 -0.0542 0.4434 0.085 Uiso 1 1 calc R . .
C5 C 0.0032(4) 0.0924(6) 0.4186(2) 0.0650(14) Uani 1 1 d . . .
H5 H -0.0065 0.1218 0.4571 0.078 Uiso 1 1 calc R . .
C6 C -0.0588(4) 0.1525(5) 0.3703(2) 0.0507(11) Uani 1 1 d . . .
H6 H -0.1108 0.2233 0.3762 0.061 Uiso 1 1 calc R . .
N2 N 0.0131(3) 0.1032(3) 0.20365(14) 0.0361(8) Uani 1 1 d . . .
C10 C 0.1210(3) 0.1861(4) 0.19884(17) 0.0374(10) Uani 1 1 d . . .
H10A H 0.1731 0.1299 0.1784 0.045 Uiso 1 1 calc R . .
H10B H 0.1012 0.2689 0.1746 0.045 Uiso 1 1 calc R . .
C11 C 0.1813(3) 0.2302(4) 0.25867(18) 0.0370(9) Uani 1 1 d . . .
C12 C 0.2844(3) 0.1684(4) 0.28264(19) 0.0425(10) Uani 1 1 d . . .
H12 H 0.3171 0.1007 0.2603 0.051 Uiso 1 1 calc R . .
C13 C 0.3401(4) 0.2042(5) 0.3388(2) 0.0486(11) Uani 1 1 d . . .
C14 C 0.2909(4) 0.3065(5) 0.3701(2) 0.0523(12) Uani 1 1 d . . .
H14 H 0.3273 0.3331 0.4077 0.063 Uiso 1 1 calc R . .
C15 C 0.1886(4) 0.3712(4) 0.34750(19) 0.0459(11) Uani 1 1 d . . .
H15 H 0.1565 0.4397 0.3697 0.055 Uiso 1 1 calc R . .
C16 C 0.1354(4) 0.3333(4) 0.29204(19) 0.0417(10) Uani 1 1 d . . .
O1 O 0.0315(2) 0.3890(3) 0.26713(13) 0.0471(7) Uani 1 1 d . . .
H1 H 0.0112 0.4638 0.2917 0.087(18) Uiso 1 1 d . . .
C17 C 0.4511(4) 0.1327(6) 0.3639(3) 0.0755(16) Uani 1 1 d . . .
H17A H 0.4932 0.1920 0.3935 0.113 Uiso 1 1 calc R . .
H17B H 0.4967 0.1151 0.3320 0.113 Uiso 1 1 calc R . .
H17C H 0.4339 0.0455 0.3822 0.113 Uiso 1 1 calc R . .
N3 N -0.1460(3) 0.2806(4) 0.15681(15) 0.0456(9) Uani 1 1 d . . .
C20 C -0.0427(4) 0.0706(5) 0.14187(19) 0.0486(11) Uani 1 1 d . . .
H20A H -0.0986 -0.0040 0.1431 0.058 Uiso 1 1 calc R . .
H20B H 0.0147 0.0403 0.1170 0.058 Uiso 1 1 calc R . .
C21 C -0.1009(4) 0.2007(5) 0.1165(2) 0.0480(11) Uani 1 1 d . . .
C22 C -0.1094(4) 0.2378(6) 0.0572(2) 0.0608(13) Uani 1 1 d . . .
H22 H -0.0794 0.1806 0.0294 0.073 Uiso 1 1 calc R . .
C23 C -0.1633(5) 0.3621(6) 0.0396(2) 0.0730(16) Uani 1 1 d . . .
H23 H -0.1691 0.3903 -0.0003 0.088 Uiso 1 1 calc R . .
C24 C -0.2084(4) 0.4436(6) 0.0808(2) 0.0659(14) Uani 1 1 d . . .
H24 H -0.2451 0.5276 0.0694 0.079 Uiso 1 1 calc R . .
C25 C -0.1986(4) 0.3998(5) 0.1392(2) 0.0546(12) Uani 1 1 d . . .
H25 H -0.2296 0.4549 0.1674 0.066 Uiso 1 1 calc R . .
P1A P 0.2253(6) 0.1559(8) 0.0068(3) 0.081(3) Uani 0.63 1 d PD A 1
F1A F 0.2999(12) 0.0177(12) 0.0112(6) 0.098(4) Uani 0.63 1 d PD A 1
F2A F 0.2838(13) 0.1743(16) 0.0730(4) 0.136(6) Uani 0.63 1 d PD A 1
F3A F 0.1296(8) 0.0708(12) 0.0339(5) 0.107(4) Uani 0.63 1 d PD A 1
F4A F 0.2132(12) 0.143(2) -0.0624(4) 0.160(6) Uani 0.63 1 d PD A 1
F5A F 0.3242(8) 0.2493(15) -0.0120(6) 0.106(4) Uani 0.63 1 d PD A 1
F6A F 0.1661(19) 0.3015(14) 0.0060(9) 0.135(6) Uani 0.63 1 d PD A 1
P1B P 0.2274(6) 0.1590(9) 0.0083(3) 0.036(3) Uani 0.37 1 d PD B 2
F1B F 0.269(2) 0.011(2) -0.0101(13) 0.127(11) Uani 0.37 1 d PD B 2
F2B F 0.244(3) 0.155(2) 0.0783(5) 0.165(14) Uani 0.37 1 d PD B 2
F3B F 0.1038(12) 0.093(3) -0.0042(12) 0.148(10) Uani 0.37 1 d PD B 2
F4B F 0.153(2) 0.152(3) -0.0537(8) 0.141(11) Uani 0.37 1 d PD B 2
F5B F 0.3527(13) 0.214(3) 0.0069(12) 0.144(11) Uani 0.37 1 d PD B 2
F6B F 0.169(2) 0.2984(18) 0.0268(15) 0.117(10) Uani 0.37 1 d PD B 2
O100 O 0.9564(4) 0.6094(4) 0.3199(2) 0.0923(13) Uani 1 1 d . . .
H100 H 0.9074 0.6491 0.2965 0.138 Uiso 1 1 calc R . .
C100 C 0.9170(6) 0.5980(8) 0.3775(3) 0.114(3) Uani 1 1 d . . .
H10C H 0.9629 0.5302 0.4013 0.171 Uiso 1 1 calc R . .
H10D H 0.8379 0.5688 0.3725 0.171 Uiso 1 1 calc R . .
H10E H 0.9237 0.6874 0.3973 0.171 Uiso 1 1 calc R . .

loop_
_atom_site_aniso_label
_atom_site_aniso_U_11
_atom_site_aniso_U_22
_atom_site_aniso_U_33
_atom_site_aniso_U_23
_atom_site_aniso_U_13
_atom_site_aniso_U_12
Cu1 0.0332(3) 0.0517(4) 0.0409(3) -0.0001(2) 0.0065(2) 0.0070(2)
Cl1 0.0482(7) 0.1161(12) 0.0627(8) -0.0007(8) 0.0156(6) 0.0312(7)
N1 0.0372(19) 0.043(2) 0.042(2) 0.0046(16) 0.0117(15) -0.0015(16)
C1 0.040(2) 0.031(2) 0.056(3) -0.002(2) 0.008(2) -0.0035(18)
C2 0.041(2) 0.038(2) 0.048(3) 0.005(2) 0.008(2) -0.004(2)
C3 0.060(3) 0.058(3) 0.068(4) 0.014(3) 0.014(3) 0.012(2)
C4 0.075(4) 0.086(4) 0.052(3) 0.027(3) 0.012(3) 0.017(3)
C5 0.069(3) 0.087(4) 0.041(3) 0.009(3) 0.017(3) 0.006(3)
C6 0.048(3) 0.063(3) 0.044(3) 0.008(2) 0.017(2) 0.001(2)
N2 0.0352(18) 0.0368(19) 0.0358(19) -0.0062(15) 0.0026(15) 0.0013(15)
C10 0.038(2) 0.037(2) 0.039(2) -0.0025(18) 0.0094(18) 0.0016(17)
C11 0.036(2) 0.035(2) 0.040(2) -0.0007(19) 0.0072(18) -0.0024(18)
C12 0.037(2) 0.040(2) 0.051(3) -0.003(2) 0.007(2) -0.0032(18)
C13 0.040(2) 0.051(3) 0.052(3) 0.003(2) -0.003(2) -0.007(2)
C14 0.059(3) 0.057(3) 0.040(3) -0.005(2) 0.002(2) -0.012(2)
C15 0.052(3) 0.044(3) 0.042(3) -0.010(2) 0.010(2) -0.005(2)
C16 0.042(2) 0.036(2) 0.049(3) -0.001(2) 0.012(2) -0.0048(19)
O1 0.0469(17) 0.0417(17) 0.0533(19) -0.0052(15) 0.0084(14) 0.0078(14)
C17 0.060(3) 0.085(4) 0.075(4) 0.002(3) -0.016(3) 0.009(3)
N3 0.0361(19) 0.058(2) 0.041(2) -0.0002(18) 0.0010(16) 0.0064(18)
C20 0.045(2) 0.054(3) 0.046(3) -0.012(2) 0.000(2) 0.002(2)
C21 0.036(2) 0.059(3) 0.048(3) -0.010(2) 0.000(2) -0.001(2)
C22 0.057(3) 0.080(4) 0.043(3) -0.005(3) 0.000(2) 0.007(3)
C23 0.071(4) 0.096(4) 0.051(3) 0.017(3) 0.002(3) 0.012(3)
C24 0.059(3) 0.073(4) 0.066(4) 0.019(3) 0.008(3) 0.017(3)
C25 0.045(3) 0.065(3) 0.055(3) 0.004(3) 0.009(2) 0.015(2)
P1A 0.100(6) 0.067(5) 0.078(6) -0.008(4) 0.021(5) -0.006(4)
F1A 0.100(7) 0.096(7) 0.101(7) 0.004(5) 0.027(7) 0.011(5)
F2A 0.193(10) 0.139(8) 0.063(6) 0.035(6) -0.030(7) -0.063(7)
F3A 0.089(6) 0.083(5) 0.156(10) 0.026(7) 0.044(6) -0.023(4)
F4A 0.163(12) 0.246(14) 0.062(6) -0.034(7) -0.018(6) -0.026(11)
F5A 0.120(8) 0.107(6) 0.099(6) 0.023(5) 0.051(6) -0.050(7)
F6A 0.192(13) 0.083(8) 0.131(10) 0.044(6) 0.032(8) 0.043(7)
P1B 0.038(5) 0.037(5) 0.028(5) 0.019(4) -0.008(4) -0.025(4)
F1B 0.131(16) 0.067(10) 0.18(3) -0.052(12) 0.005(14) 0.001(8)
F2B 0.36(4) 0.095(13) 0.069(11) 0.023(8) 0.124(17) 0.051(18)
F3B 0.059(8) 0.16(2) 0.23(3) -0.085(19) 0.053(13) -0.050(11)
F4B 0.16(2) 0.140(14) 0.093(13) 0.035(12) -0.095(14) -0.070(16)
F5B 0.080(9) 0.16(2) 0.19(2) -0.078(17) -0.008(11) -0.042(11)
F6B 0.102(13) 0.064(11) 0.19(3) -0.025(13) 0.041(13) 0.001(9)
O100 0.092(3) 0.081(3) 0.102(3) -0.024(3) 0.007(3) 0.023(2)
C100 0.102(5) 0.138(7) 0.107(6) -0.011(5) 0.029(5) 0.028(5)

loop_
_atom_type_symbol
_atom_type_description
_atom_type_scat_dispersion_real
_atom_type_scat_dispersion_imag
_atom_type_scat_source
C C 0.0033 0.0016 'International Tables Vol C Tables 4.2.6.8 and 6.1.1.4'
H H 0.0000 0.0000 'International Tables Vol C Tables 4.2.6.8 and 6.1.1.4'
N N 0.0061 0.0033 'International Tables Vol C Tables 4.2.6.8 and 6.1.1.4'
O O 0.0106 0.0060 'International Tables Vol C Tables 4.2.6.8 and 6.1.1.4'
F F 0.0171 0.0103 'International Tables Vol C Tables 4.2.6.8 and 6.1.1.4'
P P 0.1023 0.0942 'International Tables Vol C Tables 4.2.6.8 and 6.1.1.4'
Cu Cu 0.3201 1.2651 'International Tables Vol C Tables 4.2.6.8 and 6.1.1.4'
Cl Cl 0.1484 0.1585 'International Tables Vol C Tables 4.2.6.8 and 6.1.1.4'

loop_
_geom_angle_atom_site_label_1
_geom_angle_atom_site_label_2
_geom_angle_atom_site_label_3
_geom_angle
_geom_angle_site_symmetry_1
_geom_angle_site_symmetry_3
_geom_angle_publ_flag
N3 Cu1 N1 165.22(14) . . ?
N3 Cu1 N2 82.25(14) . . ?
N1 Cu1 N2 83.26(13) . . ?
N3 Cu1 Cl1 96.23(11) . . ?
N1 Cu1 Cl1 97.21(10) . . ?
N2 Cu1 Cl1 166.66(10) . . ?
N3 Cu1 O1 94.45(13) . . ?
N1 Cu1 O1 87.95(12) . . ?
N2 Cu1 O1 88.29(11) . . ?
Cl1 Cu1 O1 105.04(8) . . ?
C6 N1 C2 119.2(4) . . ?
C6 N1 Cu1 125.3(3) . . ?
C2 N1 Cu1 114.2(3) . . ?
N2 C1 C2 109.4(3) . . ?
N2 C1 H1A 109.8 . . ?
C2 C1 H1A 109.8 . . ?
N2 C1 H1B 109.8 . . ?
C2 C1 H1B 109.8 . . ?
H1A C1 H1B 108.2 . . ?
N1 C2 C3 120.6(4) . . ?
N1 C2 C1 115.4(4) . . ?
C3 C2 C1 123.9(4) . . ?
C2 C3 C4 120.1(5) . . ?
C2 C3 H3 119.9 . . ?
C4 C3 H3 119.9 . . ?
C5 C4 C3 118.5(5) . . ?
C5 C4 H4 120.7 . . ?
C3 C4 H4 120.7 . . ?
C6 C5 C4 119.9(5) . . ?
C6 C5 H5 120.1 . . ?
C4 C5 H5 120.1 . . ?
N1 C6 C5 121.6(4) . . ?
N1 C6 H6 119.2 . . ?
C5 C6 H6 119.2 . . ?
C1 N2 C20 113.3(3) . . ?
C1 N2 C10 110.9(3) . . ?
C20 N2 C10 108.4(3) . . ?
C1 N2 Cu1 107.2(2) . . ?
C20 N2 Cu1 103.8(2) . . ?
C10 N2 Cu1 113.1(2) . . ?
C11 C10 N2 112.9(3) . . ?
C11 C10 H10A 109.0 . . ?
N2 C10 H10A 109.0 . . ?
C11 C10 H10B 109.0 . . ?
N2 C10 H10B 109.0 . . ?
H10A C10 H10B 107.8 . . ?
C16 C11 C12 118.0(4) . . ?
C16 C11 C10 120.9(4) . . ?
C12 C11 C10 121.2(4) . . ?
C13 C12 C11 122.3(4) . . ?
C13 C12 H12 118.9 . . ?
C11 C12 H12 118.9 . . ?
C14 C13 C12 117.5(4) . . ?
C14 C13 C17 121.8(4) . . ?
C12 C13 C17 120.7(4) . . ?
C13 C14 C15 121.9(4) . . ?
C13 C14 H14 119.1 . . ?
C15 C14 H14 119.1 . . ?
C16 C15 C14 119.3(4) . . ?
C16 C15 H15 120.4 . . ?
C14 C15 H15 120.4 . . ?
C15 C16 O1 122.9(4) . . ?
C15 C16 C11 121.1(4) . . ?
O1 C16 C11 115.9(4) . . ?
C16 O1 Cu1 112.3(2) . . ?
C16 O1 H1 109.0 . . ?
Cu1 O1 H1 117.5 . . ?
C13 C17 H17A 109.5 . . ?
C13 C17 H17B 109.5 . . ?
H17A C17 H17B 109.5 . . ?
C13 C17 H17C 109.5 . . ?
H17A C17 H17C 109.5 . . ?
H17B C17 H17C 109.5 . . ?
C25 N3 C21 119.5(4) . . ?
C25 N3 Cu1 126.6(3) . . ?
C21 N3 Cu1 113.5(3) . . ?
N2 C20 C21 107.9(3) . . ?
N2 C20 H20A 110.1 . . ?
C21 C20 H20A 110.1 . . ?
N2 C20 H20B 110.1 . . ?
C21 C20 H20B 110.1 . . ?
H20A C20 H20B 108.4 . . ?
N3 C21 C22 121.4(4) . . ?
N3 C21 C20 114.5(4) . . ?
C22 C21 C20 124.0(4) . . ?
C21 C22 C23 118.5(5) . . ?
C21 C22 H22 120.8 . . ?
C23 C22 H22 120.8 . . ?
C24 C23 C22 119.9(5) . . ?
C24 C23 H23 120.1 . . ?
C22 C23 H23 120.1 . . ?
C23 C24 C25 118.9(5) . . ?
C23 C24 H24 120.5 . . ?
C25 C24 H24 120.5 . . ?
N3 C25 C24 121.8(5) . . ?
N3 C25 H25 119.1 . . ?
C24 C25 H25 119.1 . . ?
F4A P1A F6A 94.2(12) . . ?
F4A P1A F5A 75.5(8) . . ?
F6A P1A F5A 80.2(11) . . ?
F4A P1A F2A 159.4(9) . . ?
F6A P1A F2A 93.0(10) . . ?
F5A P1A F2A 86.7(7) . . ?
F4A P1A F3A 111.7(8) . . ?
F6A P1A F3A 97.4(10) . . ?
F5A P1A F3A 172.6(9) . . ?
F2A P1A F3A 86.5(7) . . ?
F4A P1A F1A 88.8(9) . . ?
F6A P1A F1A 172.7(11) . . ?
F5A P1A F1A 94.1(9) . . ?
F2A P1A F1A 82.1(9) . . ?
F3A P1A F1A 87.7(8) . . ?
F4B P1B F2B 152.7(15) . . ?
F4B P1B F5B 114.9(13) . . ?
F2B P1B F5B 91.8(14) . . ?
F4B P1B F1B 83.3(14) . . ?
F2B P1B F1B 103.8(14) . . ?
F5B P1B F1B 88.4(16) . . ?
F4B P1B F3B 54.5(11) . . ?
F2B P1B F3B 99.4(14) . . ?
F5B P1B F3B 167.9(14) . . ?
F1B P1B F3B 84.5(15) . . ?
F4B P1B F6B 93.6(17) . . ?
F2B P1B F6B 76.0(15) . . ?
F5B P1B F6B 99.0(15) . . ?
F1B P1B F6B 172.6(16) . . ?
F3B P1B F6B 88.2(14) . . ?
C100 O100 H100 109.5 . . ?
O100 C100 H10C 109.5 . . ?
O100 C100 H10D 109.5 . . ?
H10C C100 H10D 109.5 . . ?
O100 C100 H10E 109.5 . . ?
H10C C100 H10E 109.5 . . ?
H10D C100 H10E 109.5 . . ?

loop_
_geom_bond_atom_site_label_1
_geom_bond_atom_site_label_2
_geom_bond_distance
_geom_bond_site_symmetry_2
_geom_bond_publ_flag
Cu1 N3 1.976(3) . ?
Cu1 N1 1.976(3) . ?
Cu1 N2 2.032(3) . ?
Cu1 Cl1 2.2332(12) . ?
Cu1 O1 2.365(3) . ?
N1 C6 1.340(5) . ?
N1 C2 1.343(5) . ?
C1 N2 1.481(5) . ?
C1 C2 1.498(6) . ?
C1 H1A 0.9700 . ?
C1 H1B 0.9700 . ?
C2 C3 1.364(6) . ?
C3 C4 1.368(7) . ?
C3 H3 0.9300 . ?
C4 C5 1.365(7) . ?
C4 H4 0.9300 . ?
C5 C6 1.353(6) . ?
C5 H5 0.9300 . ?
C6 H6 0.9300 . ?
N2 C20 1.489(5) . ?
N2 C10 1.505(5) . ?
C10 C11 1.496(5) . ?
C10 H10A 0.9700 . ?
C10 H10B 0.9700 . ?
C11 C16 1.385(5) . ?
C11 C12 1.388(5) . ?
C12 C13 1.387(6) . ?
C12 H12 0.9300 . ?
C13 C14 1.371(6) . ?
C13 C17 1.513(6) . ?
C14 C15 1.386(6) . ?
C14 H14 0.9300 . ?
C15 C16 1.369(6) . ?
C15 H15 0.9300 . ?
C16 O1 1.380(5) . ?
O1 H1 0.950 . ?
C17 H17A 0.9600 . ?
C17 H17B 0.9600 . ?
C17 H17C 0.9600 . ?
N3 C25 1.329(5) . ?
N3 C21 1.341(5) . ?
C20 C21 1.493(6) . ?
C20 H20A 0.9700 . ?
C20 H20B 0.9700 . ?
C21 C22 1.369(6) . ?
C22 C23 1.377(7) . ?
C22 H22 0.9300 . ?
C23 C24 1.365(7) . ?
C23 H23 0.9300 . ?
C24 C25 1.365(6) . ?
C24 H24 0.9300 . ?
C25 H25 0.9300 . ?
P1A F4A 1.545(8) . ?
P1A F6A 1.552(8) . ?
P1A F5A 1.560(7) . ?
P1A F2A 1.566(7) . ?
P1A F3A 1.567(7) . ?
P1A F1A 1.577(8) . ?
P1B F4B 1.547(9) . ?
P1B F2B 1.560(9) . ?
P1B F5B 1.563(9) . ?
P1B F1B 1.566(9) . ?
P1B F3B 1.570(9) . ?
P1B F6B 1.572(9) . ?
O100 C100 1.431(7) . ?
O100 H100 0.8200 . ?
C100 H10C 0.9600 . ?
C100 H10D 0.9600 . ?
C100 H10E 0.9600 . ?

loop_
_geom_hbond_atom_site_label_D
_geom_hbond_atom_site_label_H
_geom_hbond_atom_site_label_A
_geom_hbond_distance_DH
_geom_hbond_distance_HA
_geom_hbond_distance_DA
_geom_hbond_angle_DHA
_geom_hbond_site_symmetry_A
O1 H1 O100 0.950 1.686 2.619(5) 166 1_455

loop_
_geom_torsion_atom_site_label_1
_geom_torsion_atom_site_label_2
_geom_torsion_atom_site_label_3
_geom_torsion_atom_site_label_4
_geom_torsion
_geom_torsion_site_symmetry_1
_geom_torsion_site_symmetry_2
_geom_torsion_site_symmetry_3
_geom_torsion_site_symmetry_4
_geom_torsion_publ_flag
N3 Cu1 N1 C6 170.4(5) . . . . ?
N2 Cu1 N1 C6 159.2(4) . . . . ?
Cl1 Cu1 N1 C6 -34.2(3) . . . . ?
O1 Cu1 N1 C6 70.7(3) . . . . ?
N3 Cu1 N1 C2 3.3(7) . . . . ?
N2 Cu1 N1 C2 -7.9(3) . . . . ?
Cl1 Cu1 N1 C2 158.7(3) . . . . ?
O1 Cu1 N1 C2 -96.4(3) . . . . ?
C6 N1 C2 C3 1.5(6) . . . . ?
Cu1 N1 C2 C3 169.5(3) . . . . ?
C6 N1 C2 C1 -178.4(4) . . . . ?
Cu1 N1 C2 C1 -10.5(4) . . . . ?
N2 C1 C2 N1 30.4(5) . . . . ?
N2 C1 C2 C3 -149.5(4) . . . . ?
N1 C2 C3 C4 -1.0(7) . . . . ?
C1 C2 C3 C4 179.0(4) . . . . ?
C2 C3 C4 C5 -0.1(8) . . . . ?
C3 C4 C5 C6 0.5(8) . . . . ?
C2 N1 C6 C5 -1.1(6) . . . . ?
Cu1 N1 C6 C5 -167.6(4) . . . . ?
C4 C5 C6 N1 0.1(7) . . . . ?
C2 C1 N2 C20 -148.0(3) . . . . ?
C2 C1 N2 C10 89.8(4) . . . . ?
C2 C1 N2 Cu1 -34.1(4) . . . . ?
N3 Cu1 N2 C1 -153.6(3) . . . . ?
N1 Cu1 N2 C1 23.6(2) . . . . ?
Cl1 Cu1 N2 C1 -69.3(5) . . . . ?
O1 Cu1 N2 C1 111.7(2) . . . . ?
N3 Cu1 N2 C20 -33.4(3) . . . . ?
N1 Cu1 N2 C20 143.7(3) . . . . ?
Cl1 Cu1 N2 C20 50.9(6) . . . . ?
O1 Cu1 N2 C20 -128.2(2) . . . . ?
N3 Cu1 N2 C10 83.9(3) . . . . ?
N1 Cu1 N2 C10 -99.0(3) . . . . ?
O1 Cu1 N2 C10 -10.8(2) . . . . ?
C1 N2 C10 C11 -57.6(4) . . . . ?
C20 N2 C10 C11 177.4(3) . . . . ?
Cu1 N2 C10 C11 62.9(4) . . . . ?
N2 C10 C11 C16 -71.5(5) . . . . ?
N2 C10 C11 C12 108.0(4) . . . . ?
C16 C11 C12 C13 1.6(6) . . . . ?
C10 C11 C12 C13 -177.9(4) . . . . ?
C11 C12 C13 C14 -1.4(6) . . . . ?
C11 C12 C13 C17 178.9(4) . . . . ?
C12 C13 C14 C15 0.9(7) . . . . ?
C17 C13 C14 C15 -179.4(4) . . . . ?
C13 C14 C15 C16 -0.6(7) . . . . ?
C14 C15 C16 O1 177.7(4) . . . . ?
C14 C15 C16 C11 0.9(6) . . . . ?
C12 C11 C16 C15 -1.3(6) . . . . ?
C10 C11 C16 C15 178.2(4) . . . . ?
C12 C11 C16 O1 -178.3(3) . . . . ?
C10 C11 C16 O1 1.2(6) . . . . ?
C15 C16 O1 Cu1 -123.9(4) . . . . ?
C11 C16 O1 Cu1 53.0(4) . . . . ?
N3 Cu1 O1 C16 -127.1(3) . . . . ?
N1 Cu1 O1 C16 38.3(3) . . . . ?
N2 Cu1 O1 C16 -45.1(3) . . . . ?
Cl1 Cu1 O1 C16 135.2(2) . . . . ?
N1 Cu1 N3 C25 -167.4(5) . . . . ?
N2 Cu1 N3 C25 -156.1(4) . . . . ?
Cl1 Cu1 N3 C25 37.2(4) . . . . ?
O1 Cu1 N3 C25 -68.5(4) . . . . ?
N1 Cu1 N3 C21 5.2(7) . . . . ?
N2 Cu1 N3 C21 16.4(3) . . . . ?
Cl1 Cu1 N3 C21 -150.3(3) . . . . ?
O1 Cu1 N3 C21 104.1(3) . . . . ?
C1 N2 C20 C21 160.3(3) . . . . ?
C10 N2 C20 C21 -76.2(4) . . . . ?
Cu1 N2 C20 C21 44.3(4) . . . . ?
C25 N3 C21 C22 -1.1(6) . . . . ?
Cu1 N3 C21 C22 -174.2(4) . . . . ?
C25 N3 C21 C20 179.2(4) . . . . ?
Cu1 N3 C21 C20 6.1(5) . . . . ?
N2 C20 C21 N3 -34.9(5) . . . . ?
N2 C20 C21 C22 145.4(4) . . . . ?
N3 C21 C22 C23 1.6(7) . . . . ?
C20 C21 C22 C23 -178.7(4) . . . . ?
C21 C22 C23 C24 -1.0(8) . . . . ?
C22 C23 C24 C25 0.1(8) . . . . ?
C21 N3 C25 C24 0.1(7) . . . . ?
Cu1 N3 C25 C24 172.3(4) . . . . ?
C23 C24 C25 N3 0.4(8) . . . . ?
